data_7222246
loop_
_publ_author_name
'B\'athori, Nikoletta B.'
'Kilinkissa, Ornella E. Y.'

_publ_section_title
;
 Are gamma amino acids promising tools of crystal engineering? --
 Multicomponent crystals of baclofen
;
_journal_issue 43
_journal_name_full CrystEngComm
_journal_page_first 8264
_journal_paper_doi 10.1039/C5CE01383F
_journal_volume 17
_journal_year 2015
_chemical_formula_sum 'C18 H20 Cl N O4'
_chemical_formula_weight 349.80
_chemical_melting_point 442(3)
_chemical_name_systematic
; 
 ? 
;
_space_group_IT_number 2
_symmetry_cell_setting triclinic
_symmetry_space_group_name_Hall '-P 1'
_symmetry_space_group_name_H-M 'P -1'
_atom_sites_solution_hydrogens geom
_atom_sites_solution_primary direct
_atom_sites_solution_secondary difmap
_audit_creation_method SHELXL-97
_audit_update_record
;
2015-07-08 deposited with the CCDC.
2015-09-20 downloaded from the CCDC.
;
_cell_angle_alpha 79.43(3)
_cell_angle_beta 82.90(3)
_cell_angle_gamma 84.25(3)
_cell_formula_units_Z 2
_cell_length_a 6.1768(12)
_cell_length_b 7.5101(15)
_cell_length_c 19.092(4)
_cell_measurement_reflns_used 3392
_cell_measurement_temperature 173(2)
_cell_measurement_theta_max 27.94
_cell_measurement_theta_min 2.18
_cell_volume 861.2(3)
_computing_structure_refinement 'SHELXL-97 (Sheldrick, 1997)'
_computing_structure_solution 'SHELXS-97 (Sheldrick, 1990)'
_diffrn_ambient_temperature 173(2)
_diffrn_measured_fraction_theta_full 0.997
_diffrn_measured_fraction_theta_max 0.997
_diffrn_radiation_monochromator graphite
_diffrn_radiation_source 'fine-focus sealed tube'
_diffrn_radiation_type MoK\a
_diffrn_radiation_wavelength 0.71073
_diffrn_reflns_av_R_equivalents 0.0351
_diffrn_reflns_av_sigmaI/netI 0.0304
_diffrn_reflns_limit_h_max 8
_diffrn_reflns_limit_h_min -8
_diffrn_reflns_limit_k_max 9
_diffrn_reflns_limit_k_min -9
_diffrn_reflns_limit_l_max 25
_diffrn_reflns_limit_l_min -25
_diffrn_reflns_number 14071
_diffrn_reflns_theta_full 27.94
_diffrn_reflns_theta_max 27.94
_diffrn_reflns_theta_min 2.18
_exptl_absorpt_coefficient_mu 0.243
_exptl_absorpt_correction_T_max 0.9952
_exptl_absorpt_correction_T_min 0.8292
_exptl_absorpt_correction_type multi-scan
_exptl_crystal_colour colorless
_exptl_crystal_density_diffrn 1.349
_exptl_crystal_density_method 'not measured'
_exptl_crystal_description rod
_exptl_crystal_F_000 368
_exptl_crystal_recrystallization_method 'Re-crystallisation from solvent: ethanol: water=1:1'
_exptl_crystal_size_max 0.80
_exptl_crystal_size_mid 0.07
_exptl_crystal_size_min 0.02
_refine_diff_density_max 0.275
_refine_diff_density_min -0.285
_refine_diff_density_rms 0.040
_refine_ls_extinction_expression Fc^*^=kFc[1+0.001xFc^2^\l^3^/sin(2\q)]^-1/4^
_refine_ls_extinction_method SHELXL
_refine_ls_goodness_of_fit_ref 1.044
_refine_ls_hydrogen_treatment noref
_refine_ls_matrix_type full
_refine_ls_number_parameters 223
_refine_ls_number_reflns 4103
_refine_ls_number_restraints 0
_refine_ls_restrained_S_all 1.044
_refine_ls_R_factor_all 0.0484
_refine_ls_R_factor_gt 0.0385
_refine_ls_shift/su_max 0.000
_refine_ls_shift/su_mean 0.000
_refine_ls_structure_factor_coef Fsqd
_refine_ls_weighting_details 'calc w=1/[\s^2^(Fo^2^)+(0.0453P)^2^+0.2624P] where P=(Fo^2^+2Fc^2^)/3'
_refine_ls_weighting_scheme calc
_refine_ls_wR_factor_gt 0.0985
_refine_ls_wR_factor_ref 0.1045
_reflns_number_gt 3392
_reflns_number_total 4103
_reflns_threshold_expression >2sigma(I)
_cod_data_source_file c5ce01383f2.cif
_cod_data_source_block bacpta
_cod_depositor_comments
;
The following automatic conversions were performed:

'_chemical_melting_point' value '439-444' was changed to '442(3)' -
the average value was taken and precision was estimated.

Automatic conversion script
Id: cif_fix_values 3271 2015-04-21 07:52:19Z andrius 

 Adding full bibliography for 7222242--7222247.cif.
;
_cod_original_sg_symbol_H-M P-1
_cod_database_code 7222246

loop_
_symmetry_equiv_pos_as_xyz
'x, y, z'
'-x, -y, -z'

loop_
_atom_site_label
_atom_site_type_symbol
_atom_site_fract_x
_atom_site_fract_y
_atom_site_fract_z
_atom_site_U_iso_or_equiv
_atom_site_adp_type
_atom_site_occupancy
_atom_site_symmetry_multiplicity
_atom_site_calc_flag
_atom_site_refinement_flags
Cl1 Cl 0.02361(9) 0.27702(8) 0.08235(2) 0.06258(17) Uani 1 1 d .
O2 O 0.31171(14) -0.26389(12) 0.49294(5) 0.0249(2) Uani 1 1 d .
O1 O 0.04533(15) -0.16994(13) 0.42386(5) 0.0295(2) Uani 1 1 d .
N1 N 0.25967(17) 0.37968(14) 0.48333(6) 0.0226(2) Uani 1 1 d .
O4 O -0.34161(18) -0.32411(16) 0.36127(5) 0.0408(3) Uani 1 1 d .
C10 C 0.2433(2) 0.37519(16) 0.40621(7) 0.0239(3) Uani 1 1 d .
H10A H 0.3882 0.3944 0.3786 0.029 Uiso 1 1 calc R
H10B H 0.1389 0.4762 0.3874 0.029 Uiso 1 1 calc R
C7 C 0.1676(2) 0.19529(16) 0.39478(7) 0.0217(3) Uani 1 1 d .
H7 H 0.0202 0.1807 0.4225 0.026 Uiso 1 1 calc R
O3 O -0.08408(19) -0.15803(16) 0.29618(6) 0.0440(3) Uani 1 1 d .
C9 C 0.2193(2) -0.14611(16) 0.44802(6) 0.0211(3) Uani 1 1 d .
C4 C 0.1375(2) 0.21129(16) 0.31589(7) 0.0229(3) Uani 1 1 d .
C18 C -0.2606(2) -0.24840(18) 0.30369(7) 0.0269(3) Uani 1 1 d .
C14 C -0.3482(2) -0.24822(18) 0.23454(7) 0.0259(3) Uani 1 1 d .
C8 C 0.3208(2) 0.03365(17) 0.42526(7) 0.0262(3) Uani 1 1 d .
H8A H 0.4462 0.0183 0.3886 0.031 Uiso 1 1 calc R
H8B H 0.3796 0.0638 0.4672 0.031 Uiso 1 1 calc R
C5 C -0.0621(2) 0.28577(19) 0.29227(7) 0.0296(3) Uani 1 1 d .
H5 H -0.1764 0.3228 0.3259 0.036 Uiso 1 1 calc R
C1 C 0.0693(3) 0.2525(2) 0.17231(8) 0.0365(3) Uani 1 1 d .
C3 C 0.3028(2) 0.1609(2) 0.26505(8) 0.0326(3) Uani 1 1 d .
H3 H 0.4414 0.1126 0.2797 0.039 Uiso 1 1 calc R
C6 C -0.0980(3) 0.3072(2) 0.22080(8) 0.0352(3) Uani 1 1 d .
H6 H -0.2348 0.3585 0.2055 0.042 Uiso 1 1 calc R
C13 C -0.2357(2) -0.1799(2) 0.16883(8) 0.0337(3) Uani 1 1 d .
H13 H -0.1008 -0.1279 0.1672 0.040 Uiso 1 1 calc R
C15 C -0.5476(2) -0.3205(2) 0.23583(8) 0.0326(3) Uani 1 1 d .
H15 H -0.6266 -0.3658 0.2804 0.039 Uiso 1 1 calc R
C2 C 0.2692(3) 0.1798(2) 0.19344(8) 0.0399(4) Uani 1 1 d .
H2 H 0.3827 0.1431 0.1595 0.048 Uiso 1 1 calc R
C16 C -0.6315(3) -0.3267(2) 0.17248(9) 0.0382(4) Uani 1 1 d .
H16 H -0.7676 -0.3768 0.1741 0.046 Uiso 1 1 calc R
C11 C -0.5200(3) -0.2608(2) 0.10653(8) 0.0406(4) Uani 1 1 d .
C12 C -0.3215(3) -0.1880(2) 0.10581(8) 0.0427(4) Uani 1 1 d .
H12 H -0.2428 -0.1428 0.0612 0.051 Uiso 1 1 calc R
C17 C -0.6162(4) -0.2657(3) 0.03810(10) 0.0654(6) Uani 1 1 d .
H17A H -0.7361 -0.1704 0.0316 0.098 Uiso 1 1 calc R
H17B H -0.6723 -0.3846 0.0408 0.098 Uiso 1 1 calc R
H17C H -0.5028 -0.2455 -0.0026 0.098 Uiso 1 1 calc R
H11A H 0.1452 0.3220 0.5137 0.038(4) Uiso 1 1 d R
H11B H 0.3900 0.3211 0.4966 0.035(4) Uiso 1 1 d R
H11C H 0.2588 0.5026 0.4891 0.042(5) Uiso 1 1 d R
H18 H -0.0464 -0.1582 0.3407 0.071(7) Uiso 1 1 d R

loop_
_atom_site_aniso_label
_atom_site_aniso_U_11
_atom_site_aniso_U_22
_atom_site_aniso_U_33
_atom_site_aniso_U_23
_atom_site_aniso_U_13
_atom_site_aniso_U_12
Cl1 0.0844(4) 0.0813(4) 0.0275(2) -0.0116(2) -0.0143(2) -0.0188(3)
O2 0.0257(5) 0.0204(4) 0.0281(5) -0.0013(3) -0.0058(4) -0.0015(3)
O1 0.0316(5) 0.0289(5) 0.0301(5) 0.0003(4) -0.0115(4) -0.0120(4)
N1 0.0249(5) 0.0185(5) 0.0254(5) -0.0031(4) -0.0068(4) -0.0034(4)
O4 0.0416(6) 0.0554(7) 0.0265(5) -0.0032(5) -0.0033(4) -0.0165(5)
C10 0.0297(6) 0.0187(6) 0.0238(6) -0.0018(5) -0.0060(5) -0.0032(5)
C7 0.0219(6) 0.0182(6) 0.0256(6) -0.0031(5) -0.0054(5) -0.0023(5)
O3 0.0497(7) 0.0556(7) 0.0308(5) 0.0005(5) -0.0126(5) -0.0278(6)
C9 0.0240(6) 0.0194(6) 0.0210(6) -0.0056(4) -0.0023(5) -0.0028(5)
C4 0.0261(6) 0.0172(6) 0.0264(6) -0.0048(5) -0.0046(5) -0.0026(5)
C18 0.0279(7) 0.0249(6) 0.0281(7) -0.0055(5) -0.0041(5) -0.0001(5)
C14 0.0278(6) 0.0237(6) 0.0267(6) -0.0056(5) -0.0050(5) -0.0002(5)
C8 0.0261(6) 0.0182(6) 0.0355(7) -0.0008(5) -0.0119(5) -0.0039(5)
C5 0.0280(7) 0.0313(7) 0.0299(7) -0.0071(5) -0.0056(5) 0.0017(5)
C1 0.0501(9) 0.0376(8) 0.0253(7) -0.0077(6) -0.0083(6) -0.0111(7)
C3 0.0289(7) 0.0348(8) 0.0357(7) -0.0120(6) -0.0038(6) 0.0012(6)
C6 0.0378(8) 0.0359(8) 0.0336(7) -0.0043(6) -0.0146(6) -0.0013(6)
C13 0.0321(7) 0.0397(8) 0.0297(7) -0.0046(6) -0.0029(6) -0.0075(6)
C15 0.0321(7) 0.0317(7) 0.0335(7) -0.0011(6) -0.0051(6) -0.0056(6)
C2 0.0421(8) 0.0462(9) 0.0334(8) -0.0165(7) 0.0031(6) -0.0040(7)
C16 0.0353(8) 0.0364(8) 0.0461(9) -0.0054(7) -0.0158(7) -0.0069(6)
C11 0.0474(9) 0.0432(9) 0.0348(8) -0.0103(7) -0.0157(7) -0.0008(7)
C12 0.0461(9) 0.0554(10) 0.0266(7) -0.0050(7) -0.0035(6) -0.0080(8)
C17 0.0762(14) 0.0846(16) 0.0432(10) -0.0131(10) -0.0276(10) -0.0143(12)

loop_
_atom_type_symbol
_atom_type_description
_atom_type_scat_dispersion_real
_atom_type_scat_dispersion_imag
_atom_type_scat_source
C C 0.0033 0.0016 'International Tables Vol C Tables 4.2.6.8 and 6.1.1.4'
H H 0.0000 0.0000 'International Tables Vol C Tables 4.2.6.8 and 6.1.1.4'
N N 0.0061 0.0033 'International Tables Vol C Tables 4.2.6.8 and 6.1.1.4'
O O 0.0106 0.0060 'International Tables Vol C Tables 4.2.6.8 and 6.1.1.4'
Cl Cl 0.1484 0.1585 'International Tables Vol C Tables 4.2.6.8 and 6.1.1.4'

loop_
_geom_angle_atom_site_label_1
_geom_angle_atom_site_label_2
_geom_angle_atom_site_label_3
_geom_angle
N1 C10 C7 112.66(10)
C4 C7 C10 108.31(10)
C4 C7 C8 115.52(11)
C10 C7 C8 111.03(10)
O2 C9 O1 123.03(11)
O2 C9 C8 117.11(11)
O1 C9 C8 119.82(11)
C3 C4 C5 117.82(12)
C3 C4 C7 123.20(12)
C5 C4 C7 118.94(12)
O4 C18 O3 123.15(13)
O4 C18 C14 123.80(12)
O3 C18 C14 113.05(12)
C15 C14 C13 119.24(13)
C15 C14 C18 118.70(12)
C13 C14 C18 122.06(12)
C9 C8 C7 115.81(10)
C6 C5 C4 121.62(14)
C2 C1 C6 121.44(13)
C2 C1 Cl1 119.79(13)
C6 C1 Cl1 118.77(12)
C2 C3 C4 121.35(14)
C1 C6 C5 118.66(14)
C12 C13 C14 119.73(14)
C16 C15 C14 120.29(14)
C1 C2 C3 119.09(14)
C15 C16 C11 121.10(14)
C12 C11 C16 118.19(14)
C12 C11 C17 121.55(16)
C16 C11 C17 120.26(16)
C13 C12 C11 121.45(15)

loop_
_geom_bond_atom_site_label_1
_geom_bond_atom_site_label_2
_geom_bond_distance
Cl1 C1 1.7484(15)
O2 C9 1.2592(15)
O1 C9 1.2613(15)
N1 C10 1.4950(16)
O4 C18 1.2141(17)
C10 C7 1.5335(17)
C7 C4 1.5219(17)
C7 C8 1.5346(18)
O3 C18 1.3204(17)
C9 C8 1.5139(17)
C4 C3 1.393(2)
C4 C5 1.3939(19)
C18 C14 1.4872(18)
C14 C15 1.3908(19)
C14 C13 1.393(2)
C5 C6 1.3871(19)
C1 C2 1.376(2)
C1 C6 1.383(2)
C3 C2 1.388(2)
C13 C12 1.387(2)
C15 C16 1.383(2)
C16 C11 1.389(2)
C11 C12 1.389(2)
C11 C17 1.509(2)

loop_
_geom_torsion_atom_site_label_1
_geom_torsion_atom_site_label_2
_geom_torsion_atom_site_label_3
_geom_torsion_atom_site_label_4
_geom_torsion
N1 C10 C7 C4 175.12(10)
N1 C10 C7 C8 -57.05(14)
C10 C7 C4 C3 91.40(15)
C8 C7 C4 C3 -33.82(17)
C10 C7 C4 C5 -86.25(14)
C8 C7 C4 C5 148.53(12)
O4 C18 C14 C15 7.6(2)
O3 C18 C14 C15 -172.65(13)
O4 C18 C14 C13 -171.71(14)
O3 C18 C14 C13 8.02(19)
O2 C9 C8 C7 -157.70(11)
O1 C9 C8 C7 19.94(18)
C4 C7 C8 C9 -82.67(14)
C10 C7 C8 C9 153.52(11)
C3 C4 C5 C6 0.9(2)
C7 C4 C5 C6 178.72(12)
C5 C4 C3 C2 -1.5(2)
C7 C4 C3 C2 -179.20(13)
C2 C1 C6 C5 -0.7(2)
Cl1 C1 C6 C5 179.32(11)
C4 C5 C6 C1 0.2(2)
C15 C14 C13 C12 -1.3(2)
C18 C14 C13 C12 178.04(14)
C13 C14 C15 C16 0.9(2)
C18 C14 C15 C16 -178.40(13)
C6 C1 C2 C3 0.1(2)
Cl1 C1 C2 C3 -179.89(12)
C4 C3 C2 C1 1.0(2)
C14 C15 C16 C11 -0.3(2)
C15 C16 C11 C12 -0.1(2)
C15 C16 C11 C17 -178.90(17)
C14 C13 C12 C11 1.0(3)
C16 C11 C12 C13 -0.3(3)
C17 C11 C12 C13 178.54(17)
